data_7205240
loop_
_publ_author_name
'Tian, Dan'
'Pang, Yu'
'Zhou, Yan-Hong'
'Guan, Li'
'Zhang, Hong'

_publ_section_title
;
 A series of complexes based on
 biphenyl-2,5,2&#x2032;,5&#x2032;-tetracarboxylic acid: syntheses,
 crystal structures, luminescent and magnetic properties
;
_journal_issue 3
_journal_name_full CrystEngComm
_journal_page_first 957
_journal_paper_doi 10.1039/c0ce00281j
_journal_volume 13
_journal_year 2011
_chemical_formula_moiety 'C16 H40 Ni2 O25'
_chemical_formula_sum 'C16 H40 Ni2 O25'
_chemical_formula_weight 749.86
_chemical_name_systematic
;
?
;
_space_group_IT_number 15
_symmetry_cell_setting monoclinic
_symmetry_space_group_name_Hall '-C 2yc'
_symmetry_space_group_name_H-M 'C 1 2/c 1'
_atom_sites_solution_hydrogens geom
_atom_sites_solution_primary direct
_atom_sites_solution_secondary difmap
_audit_creation_method SHELXL-97
_cell_angle_alpha 90.00
_cell_angle_beta 107.968(4)
_cell_angle_gamma 90.00
_cell_formula_units_Z 4
_cell_length_a 13.1584(5)
_cell_length_b 17.1511(5)
_cell_length_c 14.6293(5)
_cell_measurement_temperature 293(2)
_cell_measurement_theta_max 25.00
_cell_measurement_theta_min 4.35
_cell_volume 3140.5(2)
_computing_cell_refinement 'SMART (Bruker, 2002)'
_computing_data_collection 'SMART (Bruker, 2002)'
_computing_data_reduction 'SAINT (Bruker, 2002)'
_computing_molecular_graphics 'DIAMOND (Brandenburg, 1999)'
_computing_publication_material SHELXTL
_computing_structure_refinement 'SHELXL-97 (Sheldrick, 1997)'
_computing_structure_solution 'SHELXS-97 (Sheldrick, 1990)'
_diffrn_ambient_temperature 293(2)
_diffrn_measured_fraction_theta_full 0.992
_diffrn_measured_fraction_theta_max 0.992
_diffrn_measurement_device_type 'BRUKER SMART CCD Apex II'
_diffrn_measurement_method 'omega and phi'
_diffrn_radiation_monochromator graphite
_diffrn_radiation_source 'fine-focus sealed tube'
_diffrn_radiation_type MoK\a
_diffrn_radiation_wavelength 0.71073
_diffrn_reflns_av_R_equivalents 0.0310
_diffrn_reflns_av_sigmaI/netI 0.0632
_diffrn_reflns_limit_h_max 12
_diffrn_reflns_limit_h_min -15
_diffrn_reflns_limit_k_max 20
_diffrn_reflns_limit_k_min -17
_diffrn_reflns_limit_l_max 17
_diffrn_reflns_limit_l_min -17
_diffrn_reflns_number 6052
_diffrn_reflns_theta_full 25.00
_diffrn_reflns_theta_max 25.00
_diffrn_reflns_theta_min 4.35
_exptl_absorpt_coefficient_mu 1.293
_exptl_absorpt_correction_T_max 0.752
_exptl_absorpt_correction_T_min 0.642
_exptl_absorpt_correction_type empirical
_exptl_absorpt_process_details 'ABSCOR by T.Higashi 8 March, 1995'
_exptl_crystal_colour green
_exptl_crystal_density_diffrn 1.556
_exptl_crystal_density_method 'not measured'
_exptl_crystal_description block
_exptl_crystal_F_000 1512
_exptl_crystal_size_max 0.35
_exptl_crystal_size_mid 0.34
_exptl_crystal_size_min 0.22
_refine_diff_density_max 0.529
_refine_diff_density_min -0.506
_refine_diff_density_rms 0.063
_refine_ls_extinction_method none
_refine_ls_goodness_of_fit_ref 0.902
_refine_ls_hydrogen_treatment mixed
_refine_ls_matrix_type full
_refine_ls_number_parameters 217
_refine_ls_number_reflns 2754
_refine_ls_number_restraints 1
_refine_ls_restrained_S_all 0.935
_refine_ls_R_factor_all 0.0577
_refine_ls_R_factor_gt 0.0351
_refine_ls_shift/su_max 0.001
_refine_ls_shift/su_mean 0.000
_refine_ls_structure_factor_coef Fsqd
_refine_ls_weighting_details 'calc w=1/[\s^2^(Fo^2^)+(0.0426P)^2^+0.0000P] where P=(Fo^2^+2Fc^2^)/3'
_refine_ls_weighting_scheme calc
_refine_ls_wR_factor_gt 0.0751
_refine_ls_wR_factor_ref 0.0781
_reflns_number_gt 1901
_reflns_number_total 2754
_reflns_threshold_expression >2sigma(I)
_cod_data_source_file C0CE00281J.TXT
_cod_data_source_block complex-2
_cod_original_cell_volume 3140.53(18)
_cod_original_sg_symbol_Hall C2/c
_cod_original_sg_symbol_H-M C2/c
_cod_database_code 7205240

loop_
_symmetry_equiv_pos_as_xyz
'x, y, z'
'-x, y, -z+1/2'
'x+1/2, y+1/2, z'
'-x+1/2, y+1/2, -z+1/2'
'-x, -y, -z'
'x, -y, z-1/2'
'-x+1/2, -y+1/2, -z'
'x+1/2, -y+1/2, z-1/2'

loop_
_atom_site_label
_atom_site_type_symbol
_atom_site_fract_x
_atom_site_fract_y
_atom_site_fract_z
_atom_site_U_iso_or_equiv
_atom_site_adp_type
_atom_site_occupancy
_atom_site_symmetry_multiplicity
_atom_site_calc_flag
_atom_site_refinement_flags
_atom_site_disorder_assembly
_atom_site_disorder_group
O3 O 0.66403(17) 0.82829(12) 0.14498(17) 0.0360(6) Uani 1 1 d . . .
O7W O 0.5000 0.4108(3) 0.2500 0.133(2) Uani 1 2 d S . .
Ni1 Ni 0.75399(3) 0.73556(2) 0.15827(3) 0.02400(14) Uani 1 1 d D . .
O1 O 0.96485(17) 0.72684(12) 0.11768(17) 0.0358(6) Uani 1 1 d . . .
C3 C 1.0231(2) 0.53114(15) 0.2098(2) 0.0192(6) Uani 1 1 d . . .
C1 C 0.9397(2) 0.66167(17) 0.1422(2) 0.0243(7) Uani 1 1 d . . .
C2 C 1.0121(2) 0.59345(16) 0.1451(2) 0.0204(7) Uani 1 1 d . . .
C8 C 0.6918(3) 0.89232(18) 0.1138(2) 0.0292(8) Uani 1 1 d . . .
C4 C 1.0814(2) 0.46641(17) 0.1971(2) 0.0241(7) Uani 1 1 d . . .
H4 H 1.0863 0.4234 0.2370 0.029 Uiso 1 1 calc R . .
C7 C 1.0665(2) 0.59205(17) 0.0780(2) 0.0277(7) Uani 1 1 d . . .
H7 H 1.0620 0.6348 0.0379 0.033 Uiso 1 1 calc R . .
C6 C 1.1275(2) 0.52866(18) 0.0692(2) 0.0301(8) Uani 1 1 d . . .
H6 H 1.1651 0.5295 0.0248 0.036 Uiso 1 1 calc R . .
O5W O 0.7531(2) 0.35235(16) 0.1059(2) 0.0611(8) Uani 1 1 d . . .
O3W O 0.6625(4) 0.6604(3) 0.2311(3) 0.0833(14) Uani 1 1 d D . .
C5 C 1.1323(2) 0.46383(16) 0.1268(2) 0.0237(7) Uani 1 1 d . . .
O8W O 0.6269(3) 0.3524(2) 0.9145(3) 0.0994(12) Uani 1 1 d . . .
O4W O 0.7133(4) 0.5113(2) 0.1056(3) 0.1207(16) Uani 1 1 d . . .
O4 O 0.7619(2) 0.89762(14) 0.0746(2) 0.0524(7) Uani 1 1 d . . .
O2W O 0.66287(19) 0.69543(13) 0.03494(17) 0.0383(6) Uani 1 1 d . . .
H2WA H 0.6965 0.6637 0.0138 0.057 Uiso 1 1 calc R . .
O1W O 0.8454(2) 0.78337(16) 0.2771(2) 0.0534(8) Uani 1 1 d . . .
H1WA H 0.8887 0.7511 0.3076 0.080 Uiso 1 1 calc R . .
O9W O 0.4985(9) 0.4785(5) 0.8897(8) 0.312(6) Uani 1 1 d . . .
O6W O 0.9568(3) 0.2902(2) 0.1472(3) 0.0761(10) Uani 1 1 d . . .
O2 O 0.85291(16) 0.64911(12) 0.16127(16) 0.0300(5) Uani 1 1 d . . .
H2WB H 0.616(4) 0.729(3) -0.011(4) 0.11(2) Uiso 1 1 d . . .
H1WB H 0.811(6) 0.805(4) 0.319(5) 0.17(3) Uiso 1 1 d . . .
H6WB H 0.927(4) 0.240(3) 0.113(4) 0.088(16) Uiso 1 1 d . . .
H6WA H 1.029(8) 0.288(5) 0.160(7) 0.24(5) Uiso 1 1 d . . .
H3WA H 0.656(4) 0.653(3) 0.269(3) 0.046(16) Uiso 1 1 d . . .

loop_
_atom_site_aniso_label
_atom_site_aniso_U_11
_atom_site_aniso_U_22
_atom_site_aniso_U_33
_atom_site_aniso_U_23
_atom_site_aniso_U_13
_atom_site_aniso_U_12
O3 0.0326(12) 0.0232(12) 0.0530(16) -0.0027(11) 0.0146(11) 0.0101(10)
O7W 0.107(4) 0.084(4) 0.217(8) 0.000 0.062(5) 0.000
Ni1 0.0247(2) 0.0196(2) 0.0278(2) -0.00056(19) 0.00837(15) 0.00973(18)
O1 0.0345(12) 0.0191(11) 0.0486(14) 0.0107(11) 0.0052(11) 0.0038(10)
C3 0.0185(15) 0.0144(14) 0.0229(16) -0.0022(12) 0.0037(13) -0.0024(11)
C1 0.0219(16) 0.0244(17) 0.0218(17) -0.0013(13) -0.0004(14) 0.0041(13)
C2 0.0190(15) 0.0173(14) 0.0234(16) 0.0001(13) 0.0043(13) 0.0005(12)
C8 0.0288(18) 0.0268(18) 0.0308(19) -0.0063(14) 0.0071(15) 0.0052(14)
C4 0.0261(16) 0.0205(15) 0.0256(17) 0.0013(13) 0.0081(14) -0.0008(13)
C7 0.0338(18) 0.0245(16) 0.0282(18) 0.0055(14) 0.0145(15) 0.0015(14)
C6 0.0320(18) 0.0326(18) 0.0321(19) -0.0008(15) 0.0191(16) 0.0017(14)
O5W 0.0640(18) 0.0608(18) 0.0576(19) 0.0085(14) 0.0177(15) -0.0063(14)
O3W 0.100(3) 0.097(3) 0.071(3) 0.016(2) 0.052(2) -0.014(2)
C5 0.0216(16) 0.0220(16) 0.0274(18) -0.0026(13) 0.0074(14) 0.0012(13)
O8W 0.120(3) 0.093(3) 0.082(3) -0.015(2) 0.027(2) -0.015(2)
O4W 0.134(3) 0.066(2) 0.144(4) 0.008(2) 0.016(3) -0.009(2)
O4 0.0574(17) 0.0400(14) 0.078(2) -0.0061(13) 0.0475(16) 0.0087(12)
O2W 0.0440(14) 0.0341(14) 0.0343(14) -0.0009(11) 0.0082(12) 0.0207(11)
O1W 0.0465(16) 0.0523(18) 0.0502(17) -0.0177(13) -0.0012(13) 0.0212(13)
O9W 0.402(12) 0.251(9) 0.390(12) 0.182(9) 0.281(11) 0.208(9)
O6W 0.064(2) 0.068(2) 0.102(3) -0.0055(19) 0.033(2) -0.0023(18)
O2 0.0262(12) 0.0257(12) 0.0393(14) 0.0040(10) 0.0117(11) 0.0105(9)

loop_
_atom_type_symbol
_atom_type_description
_atom_type_scat_dispersion_real
_atom_type_scat_dispersion_imag
_atom_type_scat_source
C C 0.0033 0.0016 'International Tables Vol C Tables 4.2.6.8 and 6.1.1.4'
H H 0.0000 0.0000 'International Tables Vol C Tables 4.2.6.8 and 6.1.1.4'
O O 0.0106 0.0060 'International Tables Vol C Tables 4.2.6.8 and 6.1.1.4'
Ni Ni 0.3393 1.1124 'International Tables Vol C Tables 4.2.6.8 and 6.1.1.4'

loop_
_geom_angle_atom_site_label_1
_geom_angle_atom_site_label_2
_geom_angle_atom_site_label_3
_geom_angle
_geom_angle_site_symmetry_1
_geom_angle_site_symmetry_3
_geom_angle_publ_flag
C8 O3 Ni1 120.0(2) . . ?
O3 Ni1 O2W 90.83(10) . . ?
O3 Ni1 O1W 86.28(10) . . ?
O2W Ni1 O1W 175.68(12) . . ?
O3 Ni1 O2 172.89(10) . . ?
O2W Ni1 O2 88.19(9) . . ?
O1W Ni1 O2 94.28(10) . . ?
O3 Ni1 O3W 96.75(15) . . ?
O2W Ni1 O3W 88.27(15) . . ?
O1W Ni1 O3W 95.25(16) . . ?
O2 Ni1 O3W 90.26(14) . . ?
C4 C3 C2 117.6(3) . . ?
C4 C3 C3 118.9(2) . 2_755 ?
C2 C3 C3 123.6(2) . 2_755 ?
O1 C1 O2 123.3(3) . . ?
O1 C1 C2 118.9(3) . . ?
O2 C1 C2 117.8(3) . . ?
C7 C2 C3 119.8(3) . . ?
C7 C2 C1 117.2(3) . . ?
C3 C2 C1 123.0(3) . . ?
O4 C8 O3 124.4(3) . . ?
O4 C8 C5 119.7(3) . 3_455 ?
O3 C8 C5 115.9(3) . 3_455 ?
C5 C4 C3 122.3(3) . . ?
C5 C4 H4 118.9 . . ?
C3 C4 H4 118.9 . . ?
C6 C7 C2 121.5(3) . . ?
C6 C7 H7 119.2 . . ?
C2 C7 H7 119.2 . . ?
C7 C6 C5 119.7(3) . . ?
C7 C6 H6 120.2 . . ?
C5 C6 H6 120.2 . . ?
Ni1 O3W H3WA 144(5) . . ?
C6 C5 C4 118.8(3) . . ?
C6 C5 C8 120.5(3) . 3_545 ?
C4 C5 C8 120.7(3) . 3_545 ?
Ni1 O2W H2WA 109.5 . . ?
Ni1 O2W H2WB 121(3) . . ?
H2WA O2W H2WB 115.8 . . ?
Ni1 O1W H1WA 109.5 . . ?
Ni1 O1W H1WB 117(4) . . ?
H1WA O1W H1WB 108.1 . . ?
H6WB O6W H6WA 107(6) . . ?
C1 O2 Ni1 119.98(19) . . ?

loop_
_geom_bond_atom_site_label_1
_geom_bond_atom_site_label_2
_geom_bond_distance
_geom_bond_site_symmetry_2
_geom_bond_publ_flag
O3 C8 1.285(4) . ?
O3 Ni1 1.956(2) . ?
Ni1 O2W 1.958(2) . ?
Ni1 O1W 1.963(2) . ?
Ni1 O2 1.965(2) . ?
Ni1 O3W 2.244(4) . ?
O1 C1 1.249(4) . ?
C3 C4 1.394(4) . ?
C3 C2 1.405(4) . ?
C3 C3 1.482(6) 2_755 ?
C1 O2 1.275(4) . ?
C1 C2 1.501(4) . ?
C2 C7 1.382(4) . ?
C8 O4 1.229(4) . ?
C8 C5 1.499(4) 3_455 ?
C4 C5 1.391(4) . ?
C4 H4 0.9300 . ?
C7 C6 1.380(4) . ?
C7 H7 0.9300 . ?
C6 C5 1.385(4) . ?
C6 H6 0.9300 . ?
O3W H3WA 0.60(5) . ?
C5 C8 1.499(4) 3_545 ?
O2W H2WA 0.8200 . ?
O2W H2WB 0.95(6) . ?
O1W H1WA 0.8200 . ?
O1W H1WB 0.94(8) . ?
O6W H6WB 1.01(5) . ?
O6W H6WA 0.91(10) . ?

loop_
_geom_torsion_atom_site_label_1
_geom_torsion_atom_site_label_2
_geom_torsion_atom_site_label_3
_geom_torsion_atom_site_label_4
_geom_torsion
_geom_torsion_site_symmetry_1
_geom_torsion_site_symmetry_2
_geom_torsion_site_symmetry_3
_geom_torsion_site_symmetry_4
_geom_torsion_publ_flag
C8 O3 Ni1 O2W -98.4(2) . . . . ?
C8 O3 Ni1 O1W 78.4(2) . . . . ?
C8 O3 Ni1 O2 -16.4(9) . . . . ?
C8 O3 Ni1 O3W 173.3(3) . . . . ?
C4 C3 C2 C7 -6.0(4) . . . . ?
C3 C3 C2 C7 173.6(3) 2_755 . . . ?
C4 C3 C2 C1 171.5(3) . . . . ?
C3 C3 C2 C1 -8.9(5) 2_755 . . . ?
O1 C1 C2 C7 -33.4(4) . . . . ?
O2 C1 C2 C7 143.8(3) . . . . ?
O1 C1 C2 C3 149.0(3) . . . . ?
O2 C1 C2 C3 -33.8(4) . . . . ?
Ni1 O3 C8 O4 13.7(4) . . . . ?
Ni1 O3 C8 C5 -166.71(19) . . . 3_455 ?
C2 C3 C4 C5 3.3(4) . . . . ?
C3 C3 C4 C5 -176.2(3) 2_755 . . . ?
C3 C2 C7 C6 3.5(4) . . . . ?
C1 C2 C7 C6 -174.1(3) . . . . ?
C2 C7 C6 C5 1.8(5) . . . . ?
C7 C6 C5 C4 -4.4(4) . . . . ?
C7 C6 C5 C8 175.8(3) . . . 3_545 ?
C3 C4 C5 C6 1.8(4) . . . . ?
C3 C4 C5 C8 -178.3(3) . . . 3_545 ?
O1 C1 O2 Ni1 -2.7(4) . . . . ?
C2 C1 O2 Ni1 -179.75(18) . . . . ?
O3 Ni1 O2 C1 21.8(9) . . . . ?
O2W Ni1 O2 C1 104.0(2) . . . . ?
O1W Ni1 O2 C1 -72.5(2) . . . . ?
O3W Ni1 O2 C1 -167.8(2) . . . . ?
